data_7110896
loop_
_publ_author_name
'Priego, Jos\'e L.'
'Doerrer, Linda H.'
'Rees, Leigh H.'
'Green, Malcolm. L. H.'

_publ_section_title
;
 Weakly-coordinating anions stabilise the unprecedented monovalent and
 divalent \h-benzene nickel cations [(\h-C5H5)Ni(\h-C6H6)Ni(\h-C5H5)]2+
 and [Ni(\h-C6H6)2]2+
;
_journal_issue 9
_journal_name_full 'Chemical Communications'
_journal_page_first 779
_journal_paper_doi 10.1039/b001190h
_journal_year 2000
_chemical_compound_source 'synthesis as described'
_chemical_formula_moiety 'C43 H23 B F24 Ni'
_chemical_formula_structural 'C43 H23 B F24 Ni'
_chemical_formula_sum 'C43 H23 B F24 Ni'
_chemical_formula_weight 1065.13
_chemical_name_systematic
;
 ?
;
_space_group_IT_number 2
_symmetry_cell_setting triclinic
_symmetry_space_group_name_Hall '-P 1'
_symmetry_space_group_name_H-M 'P -1'
_atom_sites_solution_hydrogens geom
_atom_sites_solution_primary direct
_atom_sites_solution_secondary difmap
_audit_creation_method SHELXL
_cell_angle_alpha 86.902(6)
_cell_angle_beta 90.131(6)
_cell_angle_gamma 61.171(6)
_cell_formula_units_Z 2
_cell_length_a 12.889(5)
_cell_length_b 13.191(6)
_cell_length_c 14.420(4)
_cell_measurement_reflns_used 98
_cell_measurement_temperature 150(2)
_cell_measurement_theta_max 0
_cell_measurement_theta_min 0
_cell_volume 2143.6(14)
_computing_cell_refinement DENZO
_computing_data_collection 'Enraf-Nonius DIP2000 Software - XPRESS'
_computing_data_reduction 'DENZO & SCALEPACK'
_computing_molecular_graphics 'Ortep-3 for Windows (Farrugia, 1997)'
_computing_publication_material 'WinGX publication routines (Farrugia, 1998)'
_computing_structure_refinement 'SHELXL-93 (Sheldrick, 1993)'
_computing_structure_solution SIR-92
_diffrn_ambient_temperature 150(2)
_diffrn_radiation_monochromator graphite
_diffrn_radiation_source 'fine-focus sealed tube'
_diffrn_radiation_type MoK\a
_diffrn_radiation_wavelength 0.71073
_diffrn_reflns_av_R_equivalents 0.0000
_diffrn_reflns_av_sigmaI/netI 0.0358
_diffrn_reflns_limit_h_max 15
_diffrn_reflns_limit_h_min -15
_diffrn_reflns_limit_k_max 15
_diffrn_reflns_limit_k_min -15
_diffrn_reflns_limit_l_max 17
_diffrn_reflns_limit_l_min 0
_diffrn_reflns_number 7119
_diffrn_reflns_theta_max 25.00
_diffrn_reflns_theta_min 1.82
_exptl_absorpt_coefficient_mu 0.590
_exptl_absorpt_correction_T_max 0.9481
_exptl_absorpt_correction_T_min 0.7811
_exptl_absorpt_correction_type refdelf
_exptl_crystal_colour orange
_exptl_crystal_density_diffrn 1.650
_exptl_crystal_density_method none
_exptl_crystal_description prism
_exptl_crystal_F_000 1060
_exptl_crystal_size_max 0.4
_exptl_crystal_size_mid 0.3
_exptl_crystal_size_min 0.2
_refine_diff_density_max 1.024
_refine_diff_density_min -0.791
_refine_diff_density_rms 0.081
_refine_ls_extinction_coef 0.0026(19)
_refine_ls_extinction_expression Fc^*^=kFc[1+0.001xFc^2^\l^3^/sin(2\q)]^-1/4^
_refine_ls_extinction_method SHELXL
_refine_ls_goodness_of_fit_all 1.018
_refine_ls_goodness_of_fit_obs 1.069
_refine_ls_matrix_type full
_refine_ls_number_parameters 710
_refine_ls_number_reflns 7114
_refine_ls_number_restraints 840
_refine_ls_restrained_S_all 1.317
_refine_ls_restrained_S_obs 1.384
_refine_ls_R_factor_all 0.0797
_refine_ls_R_factor_obs 0.0630
_refine_ls_shift/esd_max 0.194
_refine_ls_shift/esd_mean 0.005
_refine_ls_structure_factor_coef Fsqd
_refine_ls_weighting_details 'w=1/[\s^2^(Fo^2^)+(0.1350P)^2^+2.4124P] where P=(Fo^2^+2Fc^2^)/3'
_refine_ls_weighting_scheme calc
_refine_ls_wR_factor_all 0.2037
_refine_ls_wR_factor_obs 0.1873
_reflns_number_observed 5856
_reflns_number_total 7119
_reflns_observed_criterion >2sigma(I)
_cod_data_source_file b001190hsup1.cif
_cod_data_source_block complex3
_cod_depositor_comments
;
The following automatic conversions were performed:

'_refine_ls_weighting_scheme' value 'calc
w=1/[\s^2^(Fo^2^)+(0.1350P)^2^+2.4124P] where P=(Fo^2^+2Fc^2^)/3' was
changed to 'calc'. New tag '_refine_ls_weighting_details' was
created. The value of the new tag was set to
'w=1/[\s^2^(Fo^2^)+(0.1350P)^2^+2.4124P] where P=(Fo^2^+2Fc^2^)/3'.

Automatic conversion script
Id: cif_fix_values 3143 2015-03-26 13:38:13Z robertas 
;
_cod_original_cell_volume 2143.55(14)
_cod_database_code 7110896

loop_
_symmetry_equiv_pos_as_xyz
'x, y, z'
'-x, -y, -z'

loop_
_atom_site_aniso_label
_atom_site_aniso_U_11
_atom_site_aniso_U_22
_atom_site_aniso_U_33
_atom_site_aniso_U_23
_atom_site_aniso_U_13
_atom_site_aniso_U_12
Ni1 0.0344(5) 0.0308(5) 0.0493(6) 0.0092(4) -0.0144(4) -0.0167(4)
Ni2 0.0361(5) 0.0339(5) 0.0257(5) 0.0042(3) 0.0038(3) -0.0085(4)
B1 0.026(2) 0.022(2) 0.029(3) 0.000(2) -0.001(2) -0.010(2)
C11 0.024(2) 0.021(2) 0.031(2) -0.001(2) 0.000(2) -0.003(2)
C12 0.029(2) 0.027(2) 0.029(2) 0.001(2) 0.001(2) -0.009(2)
C13 0.035(2) 0.027(2) 0.037(3) 0.003(2) 0.006(2) -0.008(2)
C14 0.041(3) 0.042(3) 0.043(3) 0.008(2) 0.007(2) -0.016(2)
F141 0.057(2) 0.089(3) 0.086(3) 0.028(2) -0.013(2) -0.047(2)
F142 0.108(3) 0.116(3) 0.062(3) -0.004(2) 0.034(2) -0.078(3)
F143 0.062(2) 0.041(2) 0.158(4) -0.009(2) 0.024(2) -0.027(2)
C15 0.043(3) 0.038(3) 0.030(3) 0.005(2) 0.007(2) -0.011(2)
C16 0.045(3) 0.037(2) 0.029(2) 0.002(2) -0.004(2) -0.012(2)
C17 0.072(4) 0.071(4) 0.036(3) 0.005(3) -0.013(3) -0.033(4)
F171 0.149(10) 0.127(9) 0.095(10) -0.047(7) -0.045(8) -0.042(9)
F172 0.139(10) 0.146(9) 0.056(6) 0.062(6) -0.064(6) -0.101(8)
F173 0.092(7) 0.186(11) 0.057(5) 0.027(7) -0.037(5) -0.094(7)
C18 0.033(2) 0.030(2) 0.031(2) 0.001(2) -0.002(2) -0.011(2)
C21 0.025(2) 0.024(2) 0.027(2) 0.0017(15) 0.002(2) -0.010(2)
C22 0.026(2) 0.027(2) 0.024(2) 0.004(2) 0.000(2) -0.010(2)
C23 0.035(2) 0.027(2) 0.025(2) 0.002(2) 0.001(2) -0.013(2)
C24 0.038(2) 0.027(2) 0.037(3) -0.001(2) -0.004(2) -0.010(2)
F241 0.109(3) 0.075(2) 0.039(2) 0.002(2) -0.022(2) -0.057(2)
F242 0.087(3) 0.082(3) 0.079(3) -0.030(2) 0.023(2) -0.068(2)
F243 0.068(2) 0.028(2) 0.123(3) -0.015(2) -0.032(2) -0.011(2)
C25 0.028(2) 0.024(2) 0.032(2) 0.002(2) 0.006(2) -0.006(2)
C26 0.026(2) 0.031(2) 0.033(2) 0.007(2) 0.001(2) -0.011(2)
C27 0.029(2) 0.034(2) 0.057(3) 0.000(2) 0.002(2) -0.013(2)
F271 0.039(2) 0.136(4) 0.083(3) -0.024(3) -0.014(2) -0.029(2)
F272 0.029(2) 0.045(2) 0.235(6) -0.015(3) -0.021(3) -0.003(2)
F273 0.050(2) 0.144(4) 0.117(4) 0.053(3) -0.011(2) -0.063(3)
C28 0.029(2) 0.026(2) 0.033(2) 0.002(2) 0.001(2) -0.014(2)
C31 0.026(2) 0.026(2) 0.030(2) 0.004(2) -0.006(2) -0.010(2)
C32 0.030(2) 0.028(2) 0.037(2) 0.005(2) -0.004(2) -0.013(2)
C33 0.033(2) 0.039(3) 0.042(3) 0.013(2) -0.009(2) -0.019(2)
C34 0.044(3) 0.053(3) 0.061(4) 0.010(3) 0.004(3) -0.027(3)
F341 0.085(4) 0.117(6) 0.051(3) -0.006(3) 0.016(3) -0.064(4)
F342 0.040(3) 0.112(5) 0.101(5) 0.044(4) 0.020(3) -0.008(3)
F343 0.169(8) 0.090(4) 0.128(7) -0.029(4) 0.079(6) -0.103(5)
C35 0.049(3) 0.040(3) 0.043(3) 0.007(2) -0.015(2) -0.031(2)
C36 0.050(3) 0.034(2) 0.039(3) 0.002(2) -0.013(2) -0.023(2)
C37 0.084(5) 0.052(3) 0.054(4) -0.014(3) -0.003(3) -0.041(3)
F371 0.091(3) 0.079(3) 0.124(4) -0.059(3) 0.036(3) -0.040(3)
F372 0.185(6) 0.095(4) 0.077(3) -0.042(3) -0.059(4) 0.001(4)
F373 0.179(5) 0.068(3) 0.134(4) -0.049(3) 0.072(4) -0.084(3)
C38 0.038(2) 0.028(2) 0.034(2) 0.000(2) -0.007(2) -0.015(2)
C41 0.025(2) 0.021(2) 0.029(2) 0.0013(15) 0.001(2) -0.012(2)
C42 0.025(2) 0.022(2) 0.031(2) -0.002(2) 0.001(2) -0.011(2)
C43 0.029(2) 0.024(2) 0.032(2) 0.002(2) -0.002(2) -0.015(2)
C44 0.033(2) 0.035(2) 0.031(2) 0.000(2) 0.000(2) -0.019(2)
F441 0.045(2) 0.131(3) 0.034(2) -0.001(2) -0.0068(14) -0.036(2)
F442 0.074(2) 0.046(2) 0.036(2) -0.0079(13) 0.005(2) -0.015(2)
F443 0.129(3) 0.081(2) 0.039(2) -0.002(2) 0.017(2) -0.081(3)
C45 0.025(2) 0.028(2) 0.034(2) 0.006(2) -0.005(2) -0.012(2)
C46 0.026(2) 0.024(2) 0.035(2) 0.003(2) 0.002(2) -0.009(2)
C47 0.032(3) 0.032(3) 0.055(3) 0.002(2) 0.004(2) -0.006(2)
F471 0.058(3) 0.132(6) 0.042(3) -0.037(4) -0.004(3) 0.035(4)
F472 0.069(4) 0.045(3) 0.043(3) 0.006(2) 0.014(3) 0.029(3)
F473 0.070(5) 0.082(5) 0.310(12) -0.068(6) 0.101(7) -0.049(4)
C48 0.028(2) 0.023(2) 0.028(2) 0.001(2) 0.001(2) -0.010(2)
C51 0.097(5) 0.095(5) 0.092(5) -0.002(5) -0.034(5) 0.001(5)
C52 0.073(4) 0.094(5) 0.078(4) 0.021(5) -0.018(4) -0.018(4)
C53 0.066(3) 0.056(3) 0.082(4) 0.024(3) -0.036(3) -0.036(3)
C54 0.056(3) 0.077(4) 0.079(4) -0.002(4) -0.024(3) -0.006(3)
C55 0.048(3) 0.088(4) 0.090(5) 0.024(4) -0.020(3) -0.029(3)
C56 0.074(4) 0.061(3) 0.109(6) 0.020(4) -0.043(4) -0.042(3)
C61 0.076(4) 0.106(6) 0.032(3) 0.020(3) -0.010(3) -0.051(4)
C62 0.166(10) 0.061(4) 0.035(4) -0.006(3) 0.027(5) -0.049(6)
C63 0.056(4) 0.107(7) 0.054(4) 0.039(4) 0.029(4) 0.019(4)
C64 0.150(8) 0.201(11) 0.029(3) 0.012(4) -0.002(4) -0.153(9)
C65 0.088(5) 0.039(3) 0.043(3) 0.009(2) 0.022(3) -0.016(3)
F17A 0.138(8) 0.168(10) 0.025(4) -0.012(5) 0.000(5) -0.093(8)
F17C 0.161(11) 0.137(9) 0.055(6) 0.021(6) -0.046(7) -0.116(8)
F17B 0.120(9) 0.148(10) 0.103(10) -0.001(8) -0.076(7) -0.011(9)
F34A 0.101(11) 0.101(10) 0.103(11) -0.015(9) 0.045(9) -0.062(9)
F34B 0.062(8) 0.130(11) 0.105(10) 0.021(9) 0.012(7) -0.068(8)
F34C 0.078(9) 0.129(11) 0.077(10) 0.048(9) 0.013(8) -0.045(9)
F47A 0.090(11) 0.084(10) 0.145(13) -0.027(11) 0.048(11) -0.012(9)
F47B 0.021(6) 0.142(13) 0.066(9) -0.026(9) -0.005(6) 0.018(9)
F47C 0.048(8) 0.082(9) 0.038(8) 0.039(7) 0.040(6) 0.036(7)

loop_
_atom_site_label
_atom_site_type_symbol
_atom_site_fract_x
_atom_site_fract_y
_atom_site_fract_z
_atom_site_U_iso_or_equiv
_atom_site_thermal_displace_type
_atom_site_occupancy
_atom_site_calc_flag
_atom_site_refinement_flags
_atom_site_disorder_group
Ni1 Ni 0.5000 1.0000 0.5000 0.0383(3) Uani 1 d S .
Ni2 Ni 0.0000 1.0000 0.0000 0.0357(3) Uani 1 d S .
B1 B 0.2330(4) 0.5058(4) 0.2581(3) 0.0265(10) Uani 1 d . .
C11 C 0.2598(4) 0.5377(3) 0.1537(3) 0.0286(9) Uani 1 d . .
C12 C 0.3346(4) 0.5855(4) 0.1394(3) 0.0308(9) Uani 1 d . .
H12 H 0.3768(4) 0.5911(4) 0.1912(3) 0.037 Uiso 1 calc R .
C13 C 0.3496(4) 0.6254(4) 0.0516(3) 0.0358(10) Uani 1 d . .
C14 C 0.4246(4) 0.6827(4) 0.0409(4) 0.0444(12) Uani 1 d D .
F141 F 0.5158(3) 0.6394(4) 0.1007(3) 0.0737(11) Uani 1 d D .
F142 F 0.4709(4) 0.6739(4) -0.0418(3) 0.0853(13) Uani 1 d D .
F143 F 0.3642(3) 0.7945(3) 0.0540(4) 0.0858(14) Uani 1 d D .
C15 C 0.2909(4) 0.6175(4) -0.0262(3) 0.0413(11) Uani 1 d . .
H15 H 0.3023(4) 0.6426(4) -0.0865(3) 0.050 Uiso 1 calc R .
C16 C 0.2147(5) 0.5716(4) -0.0129(3) 0.0404(11) Uani 1 d . .
C17 C 0.1462(6) 0.5665(6) -0.0944(4) 0.061(2) Uani 1 d D .
F171 F 0.1992(15) 0.4679(12) -0.1314(11) 0.133(6) Uani 0.494(10) d PDU 1
F172 F 0.1216(15) 0.6467(14) -0.1597(8) 0.103(4) Uani 0.494(10) d PDU 1
F173 F 0.0397(11) 0.5823(17) -0.0749(7) 0.102(4) Uani 0.494(10) d PDU 1
C18 C 0.1995(4) 0.5335(4) 0.0747(3) 0.0338(10) Uani 1 d . 1
H18 H 0.1460(4) 0.5034(4) 0.0813(3) 0.041 Uiso 1 calc R 1
C21 C 0.1298(3) 0.6311(3) 0.2904(3) 0.0261(8) Uani 1 d . 1
C22 C 0.1576(4) 0.7099(3) 0.3289(3) 0.0275(9) Uani 1 d . 1
H22 H 0.2379(4) 0.6861(3) 0.3449(3) 0.033 Uiso 1 calc R 1
C23 C 0.0719(4) 0.8220(4) 0.3444(3) 0.0298(9) Uani 1 d . 1
C24 C 0.1099(4) 0.9025(4) 0.3816(3) 0.0362(10) Uani 1 d D 1
F241 F 0.1495(4) 0.8749(3) 0.4690(2) 0.0690(11) Uani 1 d D 1
F242 F 0.1995(4) 0.9014(3) 0.3357(3) 0.0706(11) Uani 1 d D 1
F243 F 0.0265(3) 1.0116(3) 0.3750(3) 0.0781(13) Uani 1 d D 1
C25 C -0.0466(4) 0.8597(3) 0.3237(3) 0.0306(9) Uani 1 d . 1
H25 H -0.1058(4) 0.9359(3) 0.3356(3) 0.037 Uiso 1 calc R 1
C26 C -0.0761(4) 0.7827(4) 0.2850(3) 0.0310(9) Uani 1 d . 1
C27 C -0.2021(4) 0.8185(4) 0.2604(4) 0.0415(11) Uani 1 d D 1
F271 F -0.2171(3) 0.7911(5) 0.1766(3) 0.0910(15) Uani 1 d D 1
F272 F -0.2723(3) 0.9304(3) 0.2591(5) 0.109(2) Uani 1 d D 1
F273 F -0.2464(3) 0.7699(5) 0.3164(4) 0.100(2) Uani 1 d D 1
C28 C 0.0103(4) 0.6715(3) 0.2683(3) 0.0296(9) Uani 1 d . 1
H28 H -0.0125(4) 0.6210(3) 0.2409(3) 0.035 Uiso 1 calc R 1
C31 C 0.1888(4) 0.4086(3) 0.2635(3) 0.0287(9) Uani 1 d . 1
C32 C 0.1133(4) 0.4061(4) 0.3307(3) 0.0323(9) Uani 1 d . 1
H32 H 0.0798(4) 0.4677(4) 0.3713(3) 0.039 Uiso 1 calc R 1
C33 C 0.0843(4) 0.3176(4) 0.3414(3) 0.0382(11) Uani 1 d . 1
C34 C 0.0039(5) 0.3210(5) 0.4152(4) 0.0515(14) Uani 1 d D 1
F341 F 0.0436(6) 0.3349(7) 0.5008(4) 0.077(2) Uani 0.723(9) d PDU 1
F342 F -0.0991(5) 0.4121(7) 0.4076(6) 0.099(3) Uani 0.723(9) d PDU 1
F343 F -0.0025(10) 0.2270(7) 0.4310(7) 0.111(3) Uani 0.723(9) d PDU 1
C35 C 0.1316(5) 0.2266(4) 0.2834(3) 0.0405(11) Uani 1 d . .
H35 H 0.1115(5) 0.1662(4) 0.2894(3) 0.049 Uiso 1 calc R 1
C36 C 0.2086(5) 0.2256(4) 0.2167(3) 0.0402(11) Uani 1 d . .
C37 C 0.2640(6) 0.1298(5) 0.1521(4) 0.059(2) Uani 1 d D .
F371 F 0.3784(4) 0.0911(4) 0.1420(4) 0.097(2) Uani 1 d D .
F372 F 0.2198(6) 0.1601(5) 0.0689(3) 0.146(3) Uani 1 d D .
F373 F 0.2599(6) 0.0364(4) 0.1830(4) 0.115(2) Uani 1 d D .
C38 C 0.2367(4) 0.3149(4) 0.2063(3) 0.0339(10) Uani 1 d . .
H38 H 0.2894(4) 0.3124(4) 0.1594(3) 0.041 Uiso 1 calc R 1
C41 C 0.3504(3) 0.4479(3) 0.3273(3) 0.0252(8) Uani 1 d . .
C42 C 0.3444(4) 0.4531(3) 0.4233(3) 0.0265(8) Uani 1 d . .
H42 H 0.2701(4) 0.5009(3) 0.4496(3) 0.032 Uiso 1 calc R .
C43 C 0.4442(4) 0.3903(3) 0.4826(3) 0.0276(9) Uani 1 d . .
C44 C 0.4315(4) 0.3925(4) 0.5854(3) 0.0325(9) Uani 1 d D .
F441 F 0.5322(3) 0.3637(4) 0.6311(2) 0.0731(12) Uani 1 d D .
F442 F 0.3549(3) 0.4947(3) 0.6127(2) 0.0579(9) Uani 1 d D .
F443 F 0.3948(4) 0.3204(3) 0.6172(2) 0.0701(11) Uani 1 d D .
C45 C 0.5535(4) 0.3196(4) 0.4462(3) 0.0296(9) Uani 1 d . .
H45 H 0.6218(4) 0.2769(4) 0.4858(3) 0.036 Uiso 1 calc R .
C46 C 0.5609(4) 0.3129(3) 0.3510(3) 0.0295(9) Uani 1 d . .
C47 C 0.6766(4) 0.2347(4) 0.3098(4) 0.0439(12) Uani 1 d D .
F471 F 0.6653(6) 0.1958(8) 0.2294(4) 0.110(4) Uani 0.736(9) d PDU 1
F472 F 0.7352(6) 0.1357(5) 0.3584(4) 0.077(2) Uani 0.736(9) d PDU 1
F473 F 0.7468(7) 0.2755(7) 0.3043(11) 0.147(4) Uani 0.736(9) d PDU 1
C48 C 0.4617(4) 0.3750(3) 0.2927(3) 0.0274(9) Uani 1 d . .
H48 H 0.4696(4) 0.3678(3) 0.2275(3) 0.033 Uiso 1 calc R .
C51 C 0.4476(11) 0.9887(11) 0.3693(8) 0.115(3) Uani 1 d U .
H51 H 0.5008(11) 0.9245(11) 0.3360(8) 0.138 Uiso 1 calc R .
C52 C 0.4533(9) 1.0602(10) 0.3603(7) 0.092(3) Uani 1 d U .
H52 H 0.5011(9) 1.0645(10) 0.3119(7) 0.111 Uiso 1 calc R .
C53 C 0.4037(7) 1.1425(6) 0.4067(5) 0.067(2) Uani 1 d U .
H53 H 0.4162(7) 1.2077(6) 0.3986(5) 0.080 Uiso 1 calc R .
C54 C 0.3338(7) 1.1382(7) 0.4670(6) 0.082(2) Uani 1 d U .
H54 H 0.2921(7) 1.1988(7) 0.5073(6) 0.098 Uiso 1 calc R .
C55 C 0.3237(6) 1.0453(8) 0.4694(6) 0.078(2) Uani 1 d U .
H55 H 0.2729(6) 1.0325(8) 0.5102(6) 0.094 Uiso 1 calc R .
C56 C 0.3852(8) 0.9757(7) 0.4145(7) 0.079(2) Uani 1 d U .
H56 H 0.3794(8) 0.9070(7) 0.4101(7) 0.094 Uiso 1 calc R .
C61 C 0.0701(7) 0.9386(7) 0.1322(4) 0.069(2) Uani 1 d . .
H61 H 0.1472(7) 0.9236(7) 0.1509(4) 0.083 Uiso 1 calc R .
C62 C -0.0275(11) 1.0392(7) 0.1382(5) 0.089(3) Uani 1 d . .
H62 H -0.0309(11) 1.1061(7) 0.1628(5) 0.107 Uiso 1 calc R .
C63 C -0.1195(7) 1.0325(9) 0.1047(6) 0.098(4) Uani 1 d . .
H63 H -0.1996(7) 1.0926(9) 0.1012(6) 0.118 Uiso 1 calc R .
C64 C -0.0762(10) 0.9187(11) 0.0751(5) 0.099(4) Uani 1 d . .
H64 H -0.1205(10) 0.8876(11) 0.0468(5) 0.119 Uiso 1 calc R .
C65 C 0.0455(7) 0.8618(5) 0.0965(4) 0.063(2) Uani 1 d . .
H65 H 0.1002(7) 0.7831(5) 0.0872(4) 0.076 Uiso 1 calc R .
F17A F 0.2047(12) 0.5489(16) -0.1724(6) 0.102(4) Uani 0.506(10) d PDU 2
F17C F 0.1175(16) 0.4873(14) -0.0873(7) 0.101(4) Uani 0.506(10) d PDU 2
F17B F 0.0494(14) 0.6644(13) -0.1089(11) 0.147(6) Uani 0.506(10) d PDU 2
F34A F -0.0451(17) 0.4090(15) 0.4607(13) 0.096(5) Uani 0.277(9) d PDU 2
F34B F -0.0834(13) 0.3042(17) 0.3824(12) 0.091(5) Uani 0.277(9) d PDU 2
F34C F 0.0553(15) 0.2424(16) 0.4778(11) 0.099(6) Uani 0.277(9) d PDU 2
F47A F 0.6850(18) 0.1378(15) 0.2947(15) 0.118(7) Uani 0.264(9) d PDU 2
F47B F 0.7649(11) 0.2100(19) 0.3641(11) 0.099(7) Uani 0.264(9) d PDU 2
F47C F 0.6966(13) 0.2750(14) 0.2389(10) 0.086(7) Uani 0.264(9) d PDU 2

loop_
_atom_type_symbol
_atom_type_description
_atom_type_scat_dispersion_real
_atom_type_scat_dispersion_imag
_atom_type_scat_source
C C 0.0033 0.0016 'International Tables Vol C Tables 4.2.6.8 and 6.1.1.4'
H H 0.0000 0.0000 'International Tables Vol C Tables 4.2.6.8 and 6.1.1.4'
B B 0.0013 0.0007 'International Tables Vol C Tables 4.2.6.8 and 6.1.1.4'
F F 0.0171 0.0103 'International Tables Vol C Tables 4.2.6.8 and 6.1.1.4'
Ni Ni 0.3393 1.1124 'International Tables Vol C Tables 4.2.6.8 and 6.1.1.4'

loop_
_geom_angle_atom_site_label_1
_geom_angle_atom_site_label_2
_geom_angle_atom_site_label_3
_geom_angle
_geom_angle_site_symmetry_1
_geom_angle_site_symmetry_3
C51 Ni1 C51 179.999(3) 2_676 .
C51 Ni1 C54 110.0(4) 2_676 .
C51 Ni1 C54 70.0(4) . .
C51 Ni1 C54 70.0(4) 2_676 2_676
C51 Ni1 C54 110.0(4) . 2_676
C54 Ni1 C54 180.0 . 2_676
C51 Ni1 C56 31.2(4) 2_676 2_676
C51 Ni1 C56 148.8(4) . 2_676
C54 Ni1 C56 119.0(3) . 2_676
C54 Ni1 C56 61.0(3) 2_676 2_676
C51 Ni1 C56 148.8(4) 2_676 .
C51 Ni1 C56 31.2(4) . .
C54 Ni1 C56 61.0(3) . .
C54 Ni1 C56 119.0(3) 2_676 .
C56 Ni1 C56 179.998(3) 2_676 .
C51 Ni1 C53 124.1(4) 2_676 .
C51 Ni1 C53 55.9(4) . .
C54 Ni1 C53 35.7(3) . .
C54 Ni1 C53 144.3(3) 2_676 .
C56 Ni1 C53 112.2(3) 2_676 .
C56 Ni1 C53 67.8(3) . .
C51 Ni1 C53 55.9(4) 2_676 2_676
C51 Ni1 C53 124.1(4) . 2_676
C54 Ni1 C53 144.3(3) . 2_676
C54 Ni1 C53 35.7(3) 2_676 2_676
C56 Ni1 C53 67.8(3) 2_676 2_676
C56 Ni1 C53 112.2(3) . 2_676
C53 Ni1 C53 179.999(1) . 2_676
C51 Ni1 C55 120.8(5) 2_676 .
C51 Ni1 C55 59.2(5) . .
C54 Ni1 C55 36.2(3) . .
C54 Ni1 C55 143.8(3) 2_676 .
C56 Ni1 C55 146.1(3) 2_676 .
C56 Ni1 C55 33.9(3) . .
C53 Ni1 C55 62.4(3) . .
C53 Ni1 C55 117.6(3) 2_676 .
C51 Ni1 C55 59.2(5) 2_676 2_676
C51 Ni1 C55 120.8(5) . 2_676
C54 Ni1 C55 143.8(3) . 2_676
C54 Ni1 C55 36.2(3) 2_676 2_676
C56 Ni1 C55 33.9(3) 2_676 2_676
C56 Ni1 C55 146.1(3) . 2_676
C53 Ni1 C55 117.6(3) . 2_676
C53 Ni1 C55 62.4(3) 2_676 2_676
C55 Ni1 C55 180.0 . 2_676
C51 Ni1 C52 27.4(4) 2_676 2_676
C51 Ni1 C52 152.6(4) . 2_676
C54 Ni1 C52 119.2(4) . 2_676
C54 Ni1 C52 60.8(4) 2_676 2_676
C56 Ni1 C52 53.0(4) 2_676 2_676
C56 Ni1 C52 127.0(4) . 2_676
C53 Ni1 C52 146.6(3) . 2_676
C53 Ni1 C52 33.4(3) 2_676 2_676
C55 Ni1 C52 111.3(4) . 2_676
C55 Ni1 C52 68.7(4) 2_676 2_676
C51 Ni1 C52 152.6(4) 2_676 .
C51 Ni1 C52 27.4(4) . .
C54 Ni1 C52 60.8(4) . .
C54 Ni1 C52 119.2(4) 2_676 .
C56 Ni1 C52 127.0(4) 2_676 .
C56 Ni1 C52 53.0(4) . .
C53 Ni1 C52 33.4(3) . .
C53 Ni1 C52 146.6(3) 2_676 .
C55 Ni1 C52 68.7(4) . .
C55 Ni1 C52 111.3(4) 2_676 .
C52 Ni1 C52 180.000(2) 2_676 .
C64 Ni2 C64 180.000(1) 2_575 .
C64 Ni2 C61 115.4(3) 2_575 .
C64 Ni2 C61 64.6(3) . .
C64 Ni2 C61 64.6(3) 2_575 2_575
C64 Ni2 C61 115.4(3) . 2_575
C61 Ni2 C61 179.999(2) . 2_575
C64 Ni2 C63 40.3(4) 2_575 2_575
C64 Ni2 C63 139.7(4) . 2_575
C61 Ni2 C63 116.7(3) . 2_575
C61 Ni2 C63 63.3(3) 2_575 2_575
C64 Ni2 C63 139.7(4) 2_575 .
C64 Ni2 C63 40.3(4) . .
C61 Ni2 C63 63.3(3) . .
C61 Ni2 C63 116.7(3) 2_575 .
C63 Ni2 C63 180.0 2_575 .
C64 Ni2 C65 39.7(4) 2_575 2_575
C64 Ni2 C65 140.3(4) . 2_575
C61 Ni2 C65 142.5(3) . 2_575
C61 Ni2 C65 37.5(3) 2_575 2_575
C63 Ni2 C65 65.5(3) 2_575 2_575
C63 Ni2 C65 114.5(3) . 2_575
C64 Ni2 C65 140.3(4) 2_575 .
C64 Ni2 C65 39.7(4) . .
C61 Ni2 C65 37.5(3) . .
C61 Ni2 C65 142.5(3) 2_575 .
C63 Ni2 C65 114.5(3) 2_575 .
C63 Ni2 C65 65.5(3) . .
C65 Ni2 C65 180.0 2_575 .
C64 Ni2 C62 64.7(3) 2_575 2_575
C64 Ni2 C62 115.3(3) . 2_575
C61 Ni2 C62 142.6(3) . 2_575
C61 Ni2 C62 37.4(3) 2_575 2_575
C63 Ni2 C62 37.3(4) 2_575 2_575
C63 Ni2 C62 142.7(4) . 2_575
C65 Ni2 C62 63.4(3) 2_575 2_575
C65 Ni2 C62 116.6(3) . 2_575
C64 Ni2 C62 115.3(3) 2_575 .
C64 Ni2 C62 64.7(3) . .
C61 Ni2 C62 37.4(3) . .
C61 Ni2 C62 142.6(3) 2_575 .
C63 Ni2 C62 142.7(4) 2_575 .
C63 Ni2 C62 37.3(4) . .
C65 Ni2 C62 116.6(3) 2_575 .
C65 Ni2 C62 63.4(3) . .
C62 Ni2 C62 179.999(1) 2_575 .
C11 B1 C41 112.9(3) . .
C11 B1 C31 114.0(3) . .
C41 B1 C31 103.1(3) . .
C11 B1 C21 102.8(3) . .
C41 B1 C21 113.0(3) . .
C31 B1 C21 111.5(3) . .
C12 C11 C18 115.8(4) . .
C12 C11 B1 120.7(4) . .
C18 C11 B1 123.0(4) . .
C11 C12 C13 122.2(4) . .
C15 C13 C12 120.8(5) . .
C15 C13 C14 119.1(4) . .
C12 C13 C14 120.1(4) . .
F143 C14 F142 106.4(5) . .
F143 C14 F141 106.0(5) . .
F142 C14 F141 105.2(5) . .
F143 C14 C13 111.8(4) . .
F142 C14 C13 113.7(5) . .
F141 C14 C13 113.1(4) . .
C13 C15 C16 117.6(4) . .
C18 C16 C15 121.1(5) . .
C18 C16 C17 119.9(5) . .
C15 C16 C17 119.0(5) . .
F171 C17 F172 107.6(10) . .
F17C C17 F17B 107.4(11) . .
F171 C17 F173 105.6(11) . .
F172 C17 F173 101.5(9) . .
F17C C17 F17A 104.8(9) . .
F17B C17 F17A 106.0(10) . .
F17C C17 C16 115.0(6) . .
F171 C17 C16 112.2(7) . .
F172 C17 C16 114.8(7) . .
F17B C17 C16 110.2(7) . .
F173 C17 C16 114.2(7) . .
F17A C17 C16 112.8(7) . .
C16 C18 C11 122.4(5) . .
C22 C21 C28 116.1(4) . .
C22 C21 B1 121.7(4) . .
C28 C21 B1 121.6(4) . .
C23 C22 C21 122.2(4) . .
C22 C23 C25 120.8(4) . .
C22 C23 C24 118.7(4) . .
C25 C23 C24 120.5(4) . .
F243 C24 F241 108.3(4) . .
F243 C24 F242 104.7(4) . .
F241 C24 F242 104.4(4) . .
F243 C24 C23 113.4(4) . .
F241 C24 C23 113.1(4) . .
F242 C24 C23 112.1(4) . .
C23 C25 C26 118.0(4) . .
C28 C26 C25 120.8(4) . .
C28 C26 C27 118.7(4) . .
C25 C26 C27 120.5(4) . .
F273 C27 F272 107.4(5) . .
F273 C27 F271 105.3(5) . .
F272 C27 F271 103.9(5) . .
F273 C27 C26 112.6(4) . .
F272 C27 C26 113.6(4) . .
F271 C27 C26 113.3(4) . .
C26 C28 C21 122.2(4) . .
C32 C31 C38 116.1(4) . .
C32 C31 B1 122.5(4) . .
C38 C31 B1 121.0(4) . .
C31 C32 C33 122.9(4) . .
C35 C33 C32 119.9(5) . .
C35 C33 C34 120.6(4) . .
C32 C33 C34 119.4(5) . .
F343 C34 F342 112.5(7) . .
F343 C34 F341 102.3(7) . .
F342 C34 F341 100.7(7) . .
F343 C34 C33 115.5(6) . .
F342 C34 C33 113.5(5) . .
F341 C34 C33 110.8(5) . .
C36 C35 C33 118.6(4) . .
C35 C36 C38 121.0(5) . .
C35 C36 C37 121.6(5) . .
C38 C36 C37 117.4(5) . .
F372 C37 F373 110.1(6) . .
F372 C37 F371 104.0(7) . .
F373 C37 F371 102.7(6) . .
F372 C37 C36 113.1(5) . .
F373 C37 C36 112.3(6) . .
F371 C37 C36 113.9(5) . .
C36 C38 C31 121.4(5) . .
C42 C41 C48 116.4(4) . .
C42 C41 B1 122.8(3) . .
C48 C41 B1 120.1(4) . .
C41 C42 C43 122.1(4) . .
C45 C43 C42 120.2(4) . .
C45 C43 C44 119.7(4) . .
C42 C43 C44 120.0(4) . .
F442 C44 F443 106.0(4) . .
F442 C44 F441 105.6(4) . .
F443 C44 F441 106.8(4) . .
F442 C44 C43 113.4(4) . .
F443 C44 C43 111.7(4) . .
F441 C44 C43 112.8(4) . .
C46 C45 C43 118.4(4) . .
C45 C46 C48 121.2(4) . .
C45 C46 C47 119.7(4) . .
C48 C46 C47 119.1(4) . .
F47C C47 F47A 108.9(13) . .
F47C C47 F47B 104.5(12) . .
F47A C47 F47B 104.4(13) . .
F473 C47 F472 105.0(7) . .
F473 C47 F471 111.3(8) . .
F472 C47 F471 99.4(6) . .
F47C C47 C46 114.2(7) . .
F473 C47 C46 114.2(5) . .
F47A C47 C46 111.4(10) . .
F47B C47 C46 112.7(8) . .
F472 C47 C46 112.4(5) . .
F471 C47 C46 113.4(5) . .
C46 C48 C41 121.7(4) . .
C52 C51 C56 126.2(16) . .
C52 C51 C53 30.9(9) . .
C56 C51 C53 95.7(9) . .
C52 C51 C55 96.7(12) . .
C56 C51 C55 29.9(7) . .
C53 C51 C55 65.9(5) . .
C52 C51 Ni1 79.8(10) . .
C56 C51 Ni1 76.3(7) . .
C53 C51 Ni1 63.3(4) . .
C55 C51 Ni1 61.7(4) . .
C51 C52 C53 124.2(15) . .
C51 C52 C56 28.6(10) . .
C53 C52 C56 96.0(8) . .
C51 C52 Ni1 72.8(9) . .
C53 C52 Ni1 72.7(6) . .
C56 C52 Ni1 62.8(4) . .
C52 C53 C54 117.0(9) . .
C52 C53 C51 24.8(7) . .
C54 C53 C51 92.2(7) . .
C52 C53 Ni1 73.9(5) . .
C54 C53 Ni1 71.4(4) . .
C51 C53 Ni1 60.8(4) . .
C53 C54 C55 114.9(8) . .
C53 C54 Ni1 72.9(4) . .
C55 C54 Ni1 72.9(4) . .
C56 C55 C54 113.8(9) . .
C56 C55 C51 27.0(6) . .
C54 C55 C51 86.9(7) . .
C56 C55 Ni1 72.3(5) . .
C54 C55 Ni1 70.9(4) . .
C51 C55 Ni1 59.1(4) . .
C51 C56 C55 123.1(11) . .
C51 C56 C52 25.2(8) . .
C55 C56 C52 98.2(7) . .
C51 C56 Ni1 72.6(7) . .
C55 C56 Ni1 73.8(5) . .
C52 C56 Ni1 64.2(4) . .
C62 C61 C65 110.8(7) . .
C62 C61 Ni2 72.1(4) . .
C65 C61 Ni2 71.9(4) . .
C63 C62 C61 109.7(7) . .
C63 C62 Ni2 71.2(4) . .
C61 C62 Ni2 70.5(4) . .
C62 C63 C64 107.1(7) . .
C62 C63 Ni2 71.6(4) . .
C64 C63 Ni2 69.0(4) . .
C65 C64 C63 105.4(7) . .
C65 C64 Ni2 71.2(4) . .
C63 C64 Ni2 70.7(4) . .
C61 C65 C64 107.0(7) . .
C61 C65 Ni2 70.6(3) . .
C64 C65 Ni2 69.1(4) . .

loop_
_geom_bond_atom_site_label_1
_geom_bond_atom_site_label_2
_geom_bond_distance
_geom_bond_site_symmetry_2
Ni1 C51 2.037(11) 2_676
Ni1 C51 2.037(11) .
Ni1 C54 2.068(7) .
Ni1 C54 2.068(7) 2_676
Ni1 C56 2.074(7) 2_676
Ni1 C56 2.074(7) .
Ni1 C53 2.086(6) .
Ni1 C53 2.086(6) 2_676
Ni1 C55 2.092(7) .
Ni1 C55 2.092(7) 2_676
Ni1 C52 2.100(9) 2_676
Ni1 C52 2.100(9) .
Ni2 C64 2.045(6) 2_575
Ni2 C64 2.045(6) .
Ni2 C61 2.055(6) .
Ni2 C61 2.055(6) 2_575
Ni2 C63 2.069(6) 2_575
Ni2 C63 2.069(6) .
Ni2 C65 2.072(5) 2_575
Ni2 C65 2.072(5) .
Ni2 C62 2.074(6) 2_575
Ni2 C62 2.074(6) .
B1 C11 1.625(6) .
B1 C41 1.632(6) .
B1 C31 1.633(6) .
B1 C21 1.638(6) .
C11 C12 1.393(6) .
C11 C18 1.396(6) .
C12 C13 1.395(6) .
C13 C15 1.388(7) .
C13 C14 1.491(7) .
C14 F143 1.319(6) .
C14 F142 1.320(7) .
C14 F141 1.322(6) .
C15 C16 1.389(7) .
C16 C18 1.382(7) .
C16 C17 1.492(7) .
C17 F17C 1.266(11) .
C17 F171 1.290(13) .
C17 F172 1.294(10) .
C17 F17B 1.297(13) .
C17 F173 1.319(12) .
C17 F17A 1.323(11) .
C21 C22 1.391(6) .
C21 C28 1.395(6) .
C22 C23 1.385(6) .
C23 C25 1.385(6) .
C23 C24 1.488(6) .
C24 F243 1.315(5) .
C24 F241 1.323(6) .
C24 F242 1.327(6) .
C25 C26 1.386(6) .
C26 C28 1.383(6) .
C26 C27 1.492(6) .
C27 F273 1.298(6) .
C27 F272 1.307(6) .
C27 F271 1.321(7) .
C31 C32 1.386(6) .
C31 C38 1.402(6) .
C32 C33 1.389(6) .
C33 C35 1.384(7) .
C33 C34 1.474(8) .
C34 F343 1.290(8) .
C34 F342 1.290(8) .
C34 F341 1.390(8) .
C35 C36 1.379(8) .
C36 C38 1.391(7) .
C36 C37 1.494(8) .
C37 F372 1.284(7) .
C37 F373 1.312(7) .
C37 F371 1.319(8) .
C41 C42 1.391(6) .
C41 C48 1.399(6) .
C42 C43 1.401(6) .
C43 C45 1.385(6) .
C43 C44 1.493(6) .
C44 F442 1.312(5) .
C44 F443 1.314(5) .
C44 F441 1.325(5) .
C45 C46 1.381(6) .
C46 C48 1.386(6) .
C46 C47 1.493(6) .
C47 F47C 1.211(12) .
C47 F473 1.257(8) .
C47 F47A 1.26(2) .
C47 F47B 1.275(14) .
C47 F472 1.310(7) .
C47 F471 1.329(8) .
C51 C52 0.98(2) .
C51 C56 1.11(2) .
C51 C53 1.933(15) .
C51 C55 2.04(2) .
C52 C53 1.202(13) .
C52 C56 1.863(14) .
C53 C54 1.273(11) .
C54 C55 1.293(12) .
C55 C56 1.215(12) .
C61 C62 1.324(12) .
C61 C65 1.325(10) .
C62 C63 1.324(13) .
C63 C64 1.417(13) .
C64 C65 1.399(12) .
